data_7719496
loop_
_publ_author_name
'Yuan, Jingjing'
'Lei, Honghui'
'Song, Fahui'
'Tu, Binbin'

_publ_section_title
;
 Rational design and synthesis of a novel ternary metal-organic framework
 with a (3,5)-connected topology for iodine capture.
;
_journal_issue 42
_journal_name_full 'Dalton transactions (Cambridge, England : 2003)'
_journal_page_first 15856
_journal_page_last 15863
_journal_paper_doi 10.1039/d5dt01722j
_journal_volume 54
_journal_year 2025
_chemical_formula_moiety 'C74 H44 N4 O16 Zn4, 13[C5H11NO]'
_chemical_formula_sum 'C139 H187 N17 O29 Zn4'
_chemical_formula_weight 2821.52
_space_group_crystal_system hexagonal
_space_group_IT_number 170
_space_group_name_Hall 'P 65'
_space_group_name_H-M_alt 'P 65'
_atom_sites_solution_hydrogens geom
_audit_creation_date 2025-09-10
_audit_creation_method
;
Olex2 1.5
(compiled 2025.07.13 svn.rb7424aed for OlexSys, GUI svn.r7314)
;
_audit_update_record
;
2025-09-10 deposited with the CCDC.	2025-09-26 downloaded from the CCDC.
;
_cell_angle_alpha 90
_cell_angle_beta 90
_cell_angle_gamma 120
_cell_formula_units_Z 3
_cell_length_a 23.793(5)
_cell_length_b 23.793(5)
_cell_length_c 49.173(10)
_cell_measurement_reflns_used 9575
_cell_measurement_temperature 293(2)
_cell_measurement_theta_max 34.12
_cell_measurement_theta_min 2.43
_cell_volume 24108(9)
_computing_cell_refinement 'SAINT V8.40B (?, 2016)'
_computing_data_collection 'SAINT V8.40B (?, 2016)'
_computing_data_reduction 'SAINT V8.40B (?, 2016)'
_computing_molecular_graphics 'Olex2 1.5 (Dolomanov et al., 2009)'
_computing_publication_material 'Olex2 1.5 (Dolomanov et al., 2009)'
_computing_structure_refinement 'XL  (Sheldrick, 2008)'
_computing_structure_solution 'SHELXT 2018/2 (Sheldrick, 2018)'
_diffrn_ambient_temperature 293(2)
_diffrn_measured_fraction_theta_full 0.997
_diffrn_measured_fraction_theta_max 0.997
_diffrn_measurement_device_type 'Bruker APEX-III CCD'
_diffrn_measurement_method '\f and \w scans'
_diffrn_radiation_type GaK\a
_diffrn_radiation_wavelength 1.34138
_diffrn_reflns_av_R_equivalents 0.0584
_diffrn_reflns_av_unetI/netI 0.0587
_diffrn_reflns_Laue_measured_fraction_full 0.997
_diffrn_reflns_Laue_measured_fraction_max 0.997
_diffrn_reflns_limit_h_max 20
_diffrn_reflns_limit_h_min -21
_diffrn_reflns_limit_k_max 21
_diffrn_reflns_limit_k_min -21
_diffrn_reflns_limit_l_max 44
_diffrn_reflns_limit_l_min -42
_diffrn_reflns_number 84373
_diffrn_reflns_point_group_measured_fraction_full 0.990
_diffrn_reflns_point_group_measured_fraction_max 0.990
_diffrn_reflns_theta_full 37.590
_diffrn_reflns_theta_max 37.590
_diffrn_reflns_theta_min 2.434
_exptl_absorpt_coefficient_mu 0.415
_exptl_absorpt_correction_T_max 0.7474
_exptl_absorpt_correction_T_min 0.5104
_exptl_absorpt_correction_type multi-scan
_exptl_absorpt_process_details
;
SADABS-2016/2 (Bruker,2016/2) was used for absorption correction.
wR2(int) was 0.0912 before and 0.0676 after correction.
The Ratio of minimum to maximum transmission is 0.6829.
The \l/2 correction factor is Not present.
;
_exptl_crystal_colour colourless
_exptl_crystal_colour_primary colourless
_exptl_crystal_density_diffrn 0.583
_exptl_crystal_description rod
_exptl_crystal_F_000 4476
_exptl_crystal_size_max 0.62
_exptl_crystal_size_mid 0.1
_exptl_crystal_size_min 0.08
_refine_diff_density_max 0.152
_refine_diff_density_min -0.171
_refine_diff_density_rms 0.012
_refine_ls_abs_structure_details
;
 Refined as an inversion twin.
;
_refine_ls_abs_structure_Flack 0.41(2)
_refine_ls_extinction_method none
_refine_ls_goodness_of_fit_ref 1.168
_refine_ls_hydrogen_treatment constr
_refine_ls_matrix_type full
_refine_ls_number_parameters 375
_refine_ls_number_reflns 12552
_refine_ls_number_restraints 271
_refine_ls_restrained_S_all 24.059
_refine_ls_R_factor_all 0.0719
_refine_ls_R_factor_gt 0.0342
_refine_ls_shift/su_max 0.009
_refine_ls_shift/su_mean 0.001
_refine_ls_structure_factor_coef Fsqd
_refine_ls_weighting_details 'w=1/[\s^2^(Fo^2^)+(0.0232P)^2^] where P=(Fo^2^+2Fc^2^)/3'
_refine_ls_weighting_scheme calc
_refine_ls_wR_factor_gt 0.0656
_refine_ls_wR_factor_ref 0.0715
_reflns_Friedel_coverage 0.954
_reflns_Friedel_fraction_full 0.984
_reflns_Friedel_fraction_max 0.984
_reflns_number_gt 8474
_reflns_number_total 12552
_reflns_threshold_expression 'I > 2\s(I)'
_cod_data_source_file d5dt01722j2.cif
_cod_data_source_block ccnuf-7
_cod_depositor_comments 'Adding full bibliography for 7719496.cif.'
_cod_original_cell_volume 24107(11)
_cod_database_code 7719496
_shelx_shelxl_version_number 2018/3
_shelx_space_group_comment
;
The symmetry employed for this shelxl refinement is uniquely defined
by the following loop, which should always be used as a source of
symmetry information in preference to the above space-group names.
They are only intended as comments.
;
_olex2_refinement_description
;
1. Twinned data refinement
 Scales: 0.59(2)
 0.41(2)
2. Fixed Uiso
 At 1.2 times of:
  All C(H) groups
 At 1.5 times of:
  All O(H) groups
3. Restrained distances
 C17-C20 = C34-C37 = C1-C2 = C29-C31 = C5-C8 = C12-C14 = C10-C21 = C25-C27
 1.5 with sigma of 0.01
 H11-H15
 2.2 with sigma of 0.01
 C1-C2 = C5-C8 = C17-C20
 1.5 with sigma of 0.003
 H9-H23
 2.2 with sigma of 0.005
 C24-C27 = C26-C27 = C9-C21 = C11-C21
 2.4 with sigma of 0.001
 C28-C31 = C30-C31 = C34-O7 = C17-O5 = C17-O6 = C28-C30
 2.4 with sigma of 0.01
 O6-O8
 3.2 with sigma of 0.01
 C27-O3 = C27-O4 = C37-O7 = C37-O8
 1.3 with sigma of 0.01
 C20-O6 = C20-O5
 1.26 with sigma of 0.01
 C25-O4 = C2-O1 = C17-O6 = C34-O8
 2.3 with sigma of 0.03
 C20-C18 = C33-C37 = O5-O6
 2.4 with sigma of 0.03
 Zn1-N2 = Zn2-C28
 3 with sigma of 0.01
4. Restrained planarity
 O3, O4, C21, C22, C26, C25, C24, C23, C27
 with sigma of 0.1
 O6, C20, C17, C16, C15, C14, C19, C18
 with sigma of 0.1
 O1, O2, C1, C2, C3, C4, C5, C6
 with sigma of 0.1
5. Rigid bond restraints
 O3, O4, C21, C22, C26, C25, C24, C23, C27
 with sigma for 1-2 distances of 0.01 and sigma for 1-3 distances of 0.01
 C14, C15, C16, C17, C18, C19, C20, O5, O6
 with sigma for 1-2 distances of 0.01 and sigma for 1-3 distances of 0.01
 C28, C29, C30, N1, N2
 with sigma for 1-2 distances of 0.01 and sigma for 1-3 distances of 0.005
 C8, C9, C10, C11, C12, C13
 with sigma for 1-2 distances of 0.01 and sigma for 1-3 distances of 0.01
 C31, C32, C33, C34, C35, C36
 with sigma for 1-2 distances of 0.001 and sigma for 1-3 distances of 0.001
 C35, C36
 with sigma for 1-2 distances of 0.001 and sigma for 1-3 distances of 0.001
 C14, C15, C16, C17, C18, C19
 with sigma for 1-2 distances of 0.001 and sigma for 1-3 distances of 0.001
 N1, N2
 with sigma for 1-2 distances of 0.001 and sigma for 1-3 distances of 0.001
 C27, O3, O4
 with sigma for 1-2 distances of 0.001 and sigma for 1-3 distances of 0.001
 Zn1, N1
 with sigma for 1-2 distances of 0.001 and sigma for 1-3 distances of 0.001
 O1, Zn2, N2
 with sigma for 1-2 distances of 0.001 and sigma for 1-3 distances of 0.001
 C2, C3, C4, C5, C6, C7
 with sigma for 1-2 distances of 0.001 and sigma for 1-3 distances of 0.001
6. Uiso/Uaniso restraints and constraints
Uanis(C3) \\sim Ueq, Uanis(C4) \\sim Ueq, Uanis(C6) \\sim Ueq, Uanis(C14) \\sim
Ueq, Uanis(C30) \\sim Ueq, Uanis(C29) \\sim Ueq, Uanis(C22) \\sim Ueq,
Uanis(C26) \\sim Ueq, Uanis(C27) \\sim Ueq, Uanis(O2) \\sim Ueq, Uanis(O4)
\\sim Ueq, Uanis(O5) \\sim Ueq, Uanis(O6) \\sim Ueq, Uanis(O7) \\sim Ueq,
Uanis(N2) \\sim Ueq, Uanis(C28) \\sim Ueq, Uanis(C13) \\sim Ueq, Uanis(C16)
\\sim Ueq, Uanis(C24) \\sim Ueq, Uanis(C35) \\sim Ueq, Uanis(C23) \\sim Ueq:
with sigma of 0.001 and sigma for terminal atoms of 0.001
7.a :
 C29(C28,N2,N1,C30)
7.b Aromatic/amide H refined with riding coordinates:
 C28(H28), C30(H30), C7(H7), C6(H6), C4(H4), C3(H3A), C11(H11), C13(H13),
 C9(H9), C22(H22), C26(H26), C24(H24), C23(H23), C32(H32), C33(H33), C35(H35),
 C36(H36), C16(H16), C15(H15), C19(H19), C18(H18)
7.c Fitted hexagon refined as free rotating group:
 C2(C7,C6,C5,C4,C3), C10(C11,C12,C13,C8,C9), C21(C22,C26,C25,C24,C23), C31(C32,
 C33,C34,C35,C36), C17(C16,C15,C14,C19,C18)
7.d Tetrahedral OH refined with riding coordinates:
 O3(H3)
;
_smtbx_masks_void_probe_radius 1.2
_smtbx_masks_void_truncation_radius 1.2
_olex2_submission_special_instructions 'No special instructions were received'

loop_
_space_group_symop_operation_xyz
'x, y, z'
'-y, x-y, z+2/3'
'-x+y, -x, z+1/3'
'-x, -y, z+1/2'
'y, -x+y, z+1/6'
'x-y, x, z+5/6'

loop_
_atom_site_label
_atom_site_type_symbol
_atom_site_fract_x
_atom_site_fract_y
_atom_site_fract_z
_atom_site_U_iso_or_equiv
_atom_site_adp_type
_atom_site_occupancy
_atom_site_site_symmetry_order
_atom_site_calc_flag
_atom_site_refinement_flags_posn
_atom_site_refinement_flags_adp
_atom_site_refinement_flags_occupancy
_atom_site_disorder_assembly
_atom_site_disorder_group
Zn1 Zn 0.73420(3) 0.57390(3) 0.55776(2) 0.1089(3) Uani 1 1 d D . . . .
Zn2 Zn 0.26513(3) 0.83908(3) 0.43649(2) 0.1085(2) Uani 1 1 d D U . . .
O1 O 0.30092(16) 0.78659(18) 0.42200(6) 0.1452(11) Uani 1 1 d D U . . .
O2 O 0.2170(2) 0.70293(19) 0.39782(8) 0.1785(18) Uani 1 1 d . U . . .
O3 O 0.70313(16) 0.65155(15) 0.53067(6) 0.1638(12) Uani 1 1 d D U . . .
H3 H 0.740013 0.657958 0.528382 0.246 Uiso 1 1 calc R U . . .
O4 O 0.68051(14) 0.56424(15) 0.52560(6) 0.1474(11) Uani 1 1 d D U . . .
O6 O 0.3997(3) 0.3346(3) 0.28242(11) 0.281(3) Uani 1 1 d D U . . .
O7 O -0.1767(2) 0.60544(19) 0.53623(8) 0.1656(17) Uani 1 1 d D U . . .
O8 O -0.10604(18) 0.62283(14) 0.56395(6) 0.1720(15) Uani 1 1 d D . . . .
C29 C 0.08199(18) 0.73709(19) 0.45678(8) 0.1619(19) Uani 1 1 d DG U . . .
C28 C 0.1394(2) 0.77403(17) 0.46351(6) 0.1607(18) Uani 1 1 d DG U . . .
H28 H 0.153251 0.792291 0.480657 0.193 Uiso 1 1 calc R U . . .
N2 N 0.17631(14) 0.78293(16) 0.44325(9) 0.1499(12) Uani 1 1 d DG U . . .
N1 N 0.1408(2) 0.75008(18) 0.42333(6) 0.1671(17) Uani 1 1 d G U . . .
C30 C 0.08200(19) 0.72086(16) 0.43128(8) 0.159(2) Uani 1 1 d DG U . . .
H30 H 0.045837 0.693213 0.420954 0.191 Uiso 1 1 calc R U . . .
C1 C 0.2701(3) 0.7280(3) 0.40792(11) 0.146(2) Uani 1 1 d D . . . .
C2 C 0.3080(2) 0.6915(2) 0.40946(8) 0.204(2) Uani 1 1 d DG U . . .
C7 C 0.28196(13) 0.6304(2) 0.39772(7) 0.195(2) Uani 1 1 d G U . . .
H7 H 0.239428 0.609256 0.391384 0.234 Uiso 1 1 calc R U . . .
C6 C 0.3195(2) 0.60083(14) 0.39545(7) 0.1656(18) Uani 1 1 d G U . . .
H6 H 0.302055 0.559918 0.387593 0.199 Uiso 1 1 calc R U . . .
C5 C 0.3830(2) 0.6324(2) 0.40491(7) 0.1772(18) Uani 1 1 d DG U . . .
C4 C 0.40908(13) 0.6936(2) 0.41665(6) 0.1684(16) Uani 1 1 d G U . . .
H4 H 0.451606 0.714680 0.422989 0.202 Uiso 1 1 calc R U . . .
C3 C 0.3716(2) 0.72311(13) 0.41893(6) 0.1751(18) Uani 1 1 d G U . . .
H3A H 0.388979 0.764019 0.426781 0.210 Uiso 1 1 calc R U . . .
C10 C 0.49147(15) 0.56443(16) 0.43117(5) 0.150(2) Uani 1 1 d DG U . . .
C11 C 0.48284(15) 0.52332(15) 0.40952(5) 0.1368(19) Uani 1 1 d DG U . . .
H11 H 0.504527 0.499893 0.409285 0.164 Uiso 1 1 calc DR U . . .
C12 C 0.44178(15) 0.51723(15) 0.38820(5) 0.171(2) Uani 1 1 d DG U . . .
C13 C 0.40936(15) 0.55225(16) 0.38854(5) 0.1366(18) Uani 1 1 d G U . . .
H13 H 0.381895 0.548173 0.374283 0.164 Uiso 1 1 calc R U . . .
C8 C 0.41799(16) 0.59335(16) 0.41020(7) 0.159(2) Uani 1 1 d DG U . . .
C9 C 0.45905(17) 0.59944(16) 0.43152(6) 0.198(3) Uani 1 1 d DG U . . .
H9 H 0.464823 0.626947 0.446008 0.238 Uiso 1 1 calc DR U . . .
C20 C 0.4302(4) 0.3469(4) 0.30220(15) 0.290(5) Uani 1 1 d D U . . .
C21 C 0.52560(15) 0.56344(17) 0.45401(5) 0.184(2) Uani 1 1 d DG U . . .
C22 C 0.53636(15) 0.51369(14) 0.46220(6) 0.182(2) Uani 1 1 d G U . . .
H22 H 0.513147 0.472909 0.454214 0.219 Uiso 1 1 calc R U . . .
C26 C 0.58183(16) 0.52490(14) 0.48233(6) 0.212(3) Uani 1 1 d DG U . . .
H26 H 0.589028 0.491608 0.487804 0.255 Uiso 1 1 calc R U . . .
C25 C 0.61653(14) 0.58585(16) 0.49426(6) 0.192(2) Uani 1 1 d DG U . . .
C24 C 0.60576(16) 0.63560(13) 0.48607(7) 0.270(3) Uani 1 1 d DG U . . .
H24 H 0.628980 0.676384 0.494059 0.323 Uiso 1 1 calc R U . . .
C23 C 0.56030(17) 0.62440(15) 0.46595(7) 0.247(3) Uani 1 1 d G U . . .
H23 H 0.553098 0.657686 0.460470 0.297 Uiso 1 1 calc DR U . . .
C27 C 0.6587(2) 0.5964(2) 0.51555(8) 0.1519(18) Uani 1 1 d D U . . .
C31 C 0.0286(2) 0.7065(2) 0.47821(8) 0.235(3) Uani 1 1 d DG U . . .
C32 C -0.0369(3) 0.6719(2) 0.47156(6) 0.189(3) Uani 1 1 d G U . . .
H32 H -0.049616 0.663848 0.453430 0.227 Uiso 1 1 calc R U . . .
C33 C -0.08350(17) 0.64933(19) 0.49201(10) 0.228(3) Uani 1 1 d DG U . . .
H33 H -0.127347 0.626165 0.487558 0.273 Uiso 1 1 calc R U . . .
C34 C -0.0645(2) 0.6614(2) 0.51911(9) 0.1728(19) Uani 1 1 d DG U . . .
C35 C 0.0010(3) 0.6960(2) 0.52576(6) 0.229(3) Uani 1 1 d G U . . .
H35 H 0.013663 0.704071 0.543895 0.275 Uiso 1 1 calc R U . . .
C36 C 0.04755(17) 0.7186(2) 0.50531(10) 0.260(3) Uani 1 1 d G U . . .
H36 H 0.091395 0.741752 0.509766 0.312 Uiso 1 1 calc R U . . .
C37 C -0.1174(3) 0.6240(3) 0.53732(11) 0.204(3) Uani 1 1 d D . . . .
C17 C 0.4321(2) 0.3992(2) 0.32040(8) 0.255(3) Uani 1 1 d DG U . . .
C16 C 0.4522(2) 0.3873(2) 0.34518(11) 0.252(3) Uani 1 1 d G U . . .
H16 H 0.462723 0.354595 0.346568 0.302 Uiso 1 1 calc R U . . .
C15 C 0.4567(2) 0.4241(2) 0.36788(8) 0.254(3) Uani 1 1 d G U . . .
H15 H 0.470175 0.416067 0.384456 0.305 Uiso 1 1 calc DR U . . .
C14 C 0.4410(2) 0.4729(2) 0.36580(8) 0.212(2) Uani 1 1 d DG U . . .
C19 C 0.4209(2) 0.4849(2) 0.34103(12) 0.254(3) Uani 1 1 d G U . . .
H19 H 0.410384 0.517559 0.339638 0.305 Uiso 1 1 calc R U . . .
C18 C 0.4164(2) 0.4481(3) 0.31833(8) 0.278(4) Uani 1 1 d DG U . . .
H18 H 0.402931 0.456087 0.301749 0.334 Uiso 1 1 calc R U . . .
O5 O 0.4539(2) 0.3125(2) 0.30113(8) 0.2059(17) Uani 1 1 d D U . . .

loop_
_atom_site_aniso_label
_atom_site_aniso_U_11
_atom_site_aniso_U_22
_atom_site_aniso_U_33
_atom_site_aniso_U_23
_atom_site_aniso_U_13
_atom_site_aniso_U_12
Zn1 0.1098(5) 0.1332(6) 0.0840(5) 0.0096(4) -0.0014(4) 0.0609(5)
Zn2 0.1389(6) 0.1103(5) 0.0787(4) -0.0123(4) -0.0195(4) 0.0640(5)
O1 0.150(3) 0.137(3) 0.165(3) -0.044(2) -0.032(2) 0.084(2)
O2 0.179(2) 0.179(2) 0.180(2) 0.0015(13) -0.0009(13) 0.0924(15)
O3 0.194(3) 0.162(2) 0.132(2) 0.001(2) 0.000(2) 0.087(3)
O4 0.1405(16) 0.1538(15) 0.1423(16) 0.0018(12) -0.0244(12) 0.0694(12)
O6 0.282(3) 0.281(3) 0.279(3) -0.0030(14) 0.0002(14) 0.1395(18)
O7 0.166(2) 0.166(2) 0.166(2) -0.0017(12) -0.0002(13) 0.0840(14)
O8 0.238(4) 0.099(2) 0.089(2) 0.012(2) 0.024(3) 0.016(2)
C29 0.162(2) 0.162(2) 0.161(2) 0.0000(14) 0.0004(13) 0.0801(15)
C28 0.160(2) 0.162(2) 0.160(2) -0.0004(13) 0.0005(13) 0.0800(15)
N2 0.1474(13) 0.1508(18) 0.1495(18) -0.0010(13) 0.0024(12) 0.0731(11)
N1 0.172(5) 0.175(4) 0.194(4) -0.083(3) -0.004(3) 0.117(4)
C30 0.159(2) 0.158(2) 0.159(2) 0.0009(13) -0.0019(13) 0.0790(15)
C1 0.153(6) 0.074(5) 0.218(6) -0.016(4) -0.005(5) 0.061(5)
C2 0.177(4) 0.274(6) 0.188(6) -0.109(5) -0.003(4) 0.133(4)
C7 0.188(4) 0.216(5) 0.200(6) -0.054(4) -0.010(4) 0.114(4)
C6 0.167(2) 0.165(2) 0.166(2) -0.0008(13) 0.0006(13) 0.0838(13)
C5 0.182(3) 0.217(4) 0.140(5) -0.045(4) -0.015(4) 0.105(4)
C4 0.1681(18) 0.168(2) 0.168(2) 0.0002(13) -0.0007(13) 0.0827(13)
C3 0.175(2) 0.176(2) 0.177(2) 0.0022(13) 0.0001(13) 0.0890(15)
C10 0.202(6) 0.165(6) 0.124(5) -0.052(4) -0.078(4) 0.124(5)
C11 0.152(5) 0.190(6) 0.133(5) -0.045(4) -0.020(4) 0.134(5)
C12 0.157(5) 0.214(6) 0.184(5) -0.120(5) -0.042(4) 0.124(5)
C13 0.137(2) 0.137(2) 0.135(2) -0.0021(13) 0.0012(13) 0.0685(15)
C8 0.237(6) 0.176(5) 0.133(5) -0.064(4) -0.067(4) 0.156(5)
C9 0.294(8) 0.277(7) 0.143(5) -0.099(5) -0.102(5) 0.231(7)
C20 0.238(9) 0.479(14) 0.301(9) -0.088(8) -0.089(8) 0.290(10)
C21 0.237(7) 0.143(5) 0.171(5) 0.079(4) 0.019(4) 0.095(5)
C22 0.181(3) 0.184(3) 0.177(3) -0.0023(14) 0.0002(13) 0.0872(16)
C26 0.211(3) 0.213(3) 0.213(3) 0.0020(14) -0.0013(14) 0.1069(18)
C25 0.250(7) 0.173(6) 0.144(5) 0.010(4) -0.066(4) 0.099(5)
C24 0.269(4) 0.270(4) 0.271(4) 0.0035(14) -0.0045(14) 0.136(2)
C23 0.249(3) 0.245(3) 0.244(3) 0.0021(14) -0.0087(14) 0.121(2)
C27 0.154(2) 0.151(2) 0.155(2) 0.0039(12) -0.0007(13) 0.0795(15)
C31 0.297(6) 0.267(9) 0.179(3) 0.015(6) -0.085(4) 0.169(7)
C32 0.289(7) 0.189(7) 0.129(4) -0.019(4) -0.057(4) 0.149(7)
C33 0.339(5) 0.256(8) 0.154(5) 0.015(6) -0.021(4) 0.198(6)
C34 0.239(3) 0.114(5) 0.159(4) -0.030(5) -0.002(3) 0.083(5)
C35 0.229(3) 0.229(3) 0.227(3) -0.0003(14) 0.0008(13) 0.1142(19)
C36 0.213(3) 0.390(10) 0.164(4) 0.009(7) -0.041(3) 0.141(6)
C37 0.189(8) 0.210(8) 0.099(5) -0.074(5) -0.022(5) 0.015(6)
C17 0.290(9) 0.284(9) 0.222(4) -0.004(5) 0.036(6) 0.166(7)
C16 0.256(3) 0.249(3) 0.253(3) -0.0080(13) 0.0040(14) 0.1286(19)
C15 0.313(8) 0.251(7) 0.226(4) 0.015(4) 0.005(6) 0.161(6)
C14 0.209(3) 0.215(3) 0.206(3) 0.0073(14) -0.0060(14) 0.1007(17)
C19 0.350(9) 0.227(7) 0.194(5) -0.021(5) -0.040(6) 0.151(7)
C18 0.328(9) 0.304(10) 0.250(5) -0.092(6) -0.091(7) 0.194(8)
O5 0.207(2) 0.204(2) 0.203(2) -0.0717(13) 0.0012(13) 0.1002(14)

loop_
_atom_type_symbol
_atom_type_description
_atom_type_scat_dispersion_real
_atom_type_scat_dispersion_imag
_atom_type_scat_source
C C 0.0137 0.0067 'International Tables Vol C Tables 4.2.6.8 and 6.1.1.4'
H H 0.0000 0.0000 'International Tables Vol C Tables 4.2.6.8 and 6.1.1.4'
N N 0.0241 0.0134 'International Tables Vol C Tables 4.2.6.8 and 6.1.1.4'
O O 0.0389 0.0241 'International Tables Vol C Tables 4.2.6.8 and 6.1.1.4'
Zn Zn -2.7473 0.5279 'International Tables Vol C Tables 4.2.6.8 and 6.1.1.4'

loop_
_geom_angle_atom_site_label_1
_geom_angle_atom_site_label_2
_geom_angle_atom_site_label_3
_geom_angle
_geom_angle_site_symmetry_1
_geom_angle_site_symmetry_3
_geom_angle_publ_flag
O2 Zn1 O4 98.03(16) 5 . ?
O2 Zn1 O7 104.49(16) 5 1_655 ?
O4 Zn1 O7 96.56(14) . 1_655 ?
N1 Zn1 O2 104.4(9) 5 5 ?
N1 Zn1 O4 139.1(13) 5 . ?
N1 Zn1 O7 110.0(15) 5 1_655 ?
O1 Zn2 O6 115.76(19) . 5_565 ?
O1 Zn2 O8 97.69(12) . 6_664 ?
O1 Zn2 C20 106.2(2) . 5_565 ?
O6 Zn2 O8 80.85(18) 5_565 6_664 ?
O6 Zn2 C20 27.86(16) 5_565 5_565 ?
O8 Zn2 C20 108.3(2) 6_664 5_565 ?
N2 Zn2 O1 107.62(15) . . ?
N2 Zn2 O6 134.69(19) . 5_565 ?
N2 Zn2 O8 106.32(15) . 6_664 ?
N2 Zn2 C20 126.9(3) . 5_565 ?
O5 Zn2 O1 93.40(17) 5_565 . ?
O5 Zn2 O6 55.41(18) 5_565 5_565 ?
O5 Zn2 O8 135.15(19) 5_565 6_664 ?
O5 Zn2 N2 111.3(2) 5_565 . ?
O5 Zn2 C20 27.55(18) 5_565 5_565 ?
C1 O1 Zn2 129.7(3) . . ?
C1 O2 Zn1 131.7(4) . 6_554 ?
C27 O3 H3 109.5 . . ?
C27 O4 Zn1 134.7(3) . . ?
C20 O6 Zn2 92.9(4) . 6_654 ?
C37 O7 Zn1 147.8(4) . 1_455 ?
C37 O8 Zn2 139.7(4) . 5_455 ?
C28 C29 C30 107.5 . . ?
C28 C29 C31 120.8(4) . . ?
C30 C29 C31 130.0(4) . . ?
C29 C28 H28 125.3 . . ?
C29 C28 N2 109.4 . . ?
N2 C28 H28 125.3 . . ?
C28 N2 Zn2 133.8(3) . . ?
C28 N2 N1 108.0 . . ?
N1 N2 Zn2 117.7(3) . . ?
N2 N1 Zn1 131.7(3) . 6_554 ?
C30 N1 Zn1 119.9(3) . 6_554 ?
C30 N1 N2 108.0 . . ?
C29 C30 H30 126.4 . . ?
N1 C30 C29 107.1 . . ?
N1 C30 H30 126.4 . . ?
O1 C1 C2 112.2(5) . . ?
O2 C1 O1 126.7(4) . . ?
O2 C1 C2 120.6(5) . . ?
C7 C2 C1 119.4(4) . . ?
C7 C2 C3 120.0 . . ?
C3 C2 C1 119.9(4) . . ?
C2 C7 H7 120.0 . . ?
C6 C7 C2 120.0 . . ?
C6 C7 H7 120.0 . . ?
C7 C6 H6 120.0 . . ?
C7 C6 C5 120.0 . . ?
C5 C6 H6 120.0 . . ?
C6 C5 C8 119.8(4) . . ?
C4 C5 C6 120.0 . . ?
C4 C5 C8 117.8(4) . . ?
C5 C4 H4 120.0 . . ?
C5 C4 C3 120.0 . . ?
C3 C4 H4 120.0 . . ?
C2 C3 H3A 120.0 . . ?
C4 C3 C2 120.0 . . ?
C4 C3 H3A 120.0 . . ?
C11 C10 C9 120.0 . . ?
C11 C10 C21 119.22(9) . . ?
C9 C10 C21 120.21(8) . . ?
C10 C11 H11 120.0 . . ?
C12 C11 C10 120.0 . . ?
C12 C11 H11 120.0 . . ?
C11 C12 C14 112.5(3) . . ?
C13 C12 C11 120.0 . . ?
C13 C12 C14 127.4(3) . . ?
C12 C13 H13 120.0 . . ?
C8 C13 C12 120.0 . . ?
C8 C13 H13 120.0 . . ?
C13 C8 C5 111.0(2) . . ?
C13 C8 C9 120.0 . . ?
C9 C8 C5 128.7(3) . . ?
C10 C9 H9 120.0 . . ?
C8 C9 C10 120.0 . . ?
C8 C9 H9 120.0 . . ?
O6 C20 Zn2 59.2(4) . 6_654 ?
O6 C20 C17 117.5(6) . . ?
O6 C20 O5 103.7(5) . . ?
C17 C20 Zn2 176.2(5) . 6_654 ?
O5 C20 Zn2 44.5(3) . 6_654 ?
O5 C20 C17 138.7(6) . . ?
C22 C21 C10 127.23(18) . . ?
C22 C21 C23 120.0 . . ?
C23 C21 C10 111.7(2) . . ?
C21 C22 H22 120.0 . . ?
C26 C22 C21 120.0 . . ?
C26 C22 H22 120.0 . . ?
C22 C26 H26 120.0 . . ?
C22 C26 C25 120.0 . . ?
C25 C26 H26 120.0 . . ?
C24 C25 C26 120.0 . . ?
C27 C25 C26 120.49(8) . . ?
C27 C25 C24 119.37(8) . . ?
C25 C24 H24 120.0 . . ?
C23 C24 C25 120.0 . . ?
C23 C24 H24 120.0 . . ?
C21 C23 H23 120.0 . . ?
C24 C23 C21 120.0 . . ?
C24 C23 H23 120.0 . . ?
O4 C27 O3 90.8(3) . . ?
O4 C27 C25 133.5(3) . . ?
C25 C27 O3 134.7(3) . . ?
C32 C31 C29 122.7(4) . . ?
C32 C31 C36 120.0 . . ?
C36 C31 C29 117.2(4) . . ?
C31 C32 H32 120.0 . . ?
C31 C32 C33 120.0 . . ?
C33 C32 H32 120.0 . . ?
C32 C33 H33 120.0 . . ?
C32 C33 C34 120.0 . . ?
C34 C33 H33 120.0 . . ?
C33 C34 C37 112.1(4) . . ?
C35 C34 C33 120.0 . . ?
C35 C34 C37 126.7(5) . . ?
C34 C35 H35 120.0 . . ?
C34 C35 C36 120.0 . . ?
C36 C35 H35 120.0 . . ?
C31 C36 H36 120.0 . . ?
C35 C36 C31 120.0 . . ?
C35 C36 H36 120.0 . . ?
O7 C37 O8 103.8(5) . . ?
O7 C37 C34 132.6(7) . . ?
O8 C37 C34 119.9(5) . . ?
C16 C17 C20 102.8(5) . . ?
C16 C17 C18 120.0 . . ?
C18 C17 C20 137.1(5) . . ?
C17 C16 H16 120.0 . . ?
C17 C16 C15 120.0 . . ?
C15 C16 H16 120.0 . . ?
C16 C15 H15 120.0 . . ?
C14 C15 C16 120.0 . . ?
C14 C15 H15 120.0 . . ?
C15 C14 C12 127.7(4) . . ?
C19 C14 C12 112.3(4) . . ?
C19 C14 C15 120.0 . . ?
C14 C19 H19 120.0 . . ?
C14 C19 C18 120.0 . . ?
C18 C19 H19 120.0 . . ?
C17 C18 H18 120.0 . . ?
C19 C18 C17 120.0 . . ?
C19 C18 H18 120.0 . . ?
C20 O5 Zn2 108.0(4) . 6_654 ?

loop_
_geom_bond_atom_site_label_1
_geom_bond_atom_site_label_2
_geom_bond_distance
_geom_bond_site_symmetry_2
_geom_bond_publ_flag
Zn1 O2 1.867(5) 5 ?
Zn1 O4 1.973(3) . ?
Zn1 O7 2.141(4) 1_655 ?
Zn1 N1 1.74(5) 5 ?
Zn2 O1 1.964(3) . ?
Zn2 O6 2.133(6) 5_565 ?
Zn2 O8 2.293(3) 6_664 ?
Zn2 N2 1.881(3) . ?
Zn2 C20 2.478(5) 5_565 ?
Zn2 O5 1.826(4) 5_565 ?
O1 C1 1.393(5) . ?
O2 C1 1.202(5) . ?
O3 H3 0.8200 . ?
O3 C27 1.415(4) . ?
O4 C27 1.223(4) . ?
O6 C20 1.160(6) . ?
O7 C37 1.251(6) . ?
O8 C37 1.340(5) . ?
C29 C28 1.2442(18) . ?
C29 C30 1.3121(18) . ?
C29 C31 1.526(4) . ?
C28 H28 0.9300 . ?
C28 N2 1.2737(18) . ?
N2 N1 1.2740(18) . ?
N1 C30 1.2737(18) . ?
C30 H30 0.9300 . ?
C1 C2 1.534(3) . ?
C2 C7 1.3900 . ?
C2 C3 1.3900 . ?
C7 H7 0.9300 . ?
C7 C6 1.3900 . ?
C6 H6 0.9300 . ?
C6 C5 1.3900 . ?
C5 C4 1.3900 . ?
C5 C8 1.548(3) . ?
C4 H4 0.9300 . ?
C4 C3 1.3900 . ?
C3 H3A 0.9300 . ?
C10 C11 1.3900 . ?
C10 C9 1.3900 . ?
C10 C21 1.3929(12) . ?
C11 H11 0.9300 . ?
C11 C12 1.3900 . ?
C12 C13 1.3900 . ?
C12 C14 1.519(4) . ?
C13 H13 0.9300 . ?
C13 C8 1.3900 . ?
C8 C9 1.3900 . ?
C9 H9 0.9300 . ?
C20 C17 1.515(4) . ?
C20 O5 1.205(5) . ?
C21 C22 1.3900 . ?
C21 C23 1.3900 . ?
C22 H22 0.9300 . ?
C22 C26 1.3900 . ?
C26 H26 0.9300 . ?
C26 C25 1.3900 . ?
C25 C24 1.3900 . ?
C25 C27 1.3841(12) . ?
C24 H24 0.9300 . ?
C24 C23 1.3900 . ?
C23 H23 0.9300 . ?
C31 C32 1.3900 . ?
C31 C36 1.3900 . ?
C32 H32 0.9300 . ?
C32 C33 1.3900 . ?
C33 H33 0.9300 . ?
C33 C34 1.3900 . ?
C34 C35 1.3900 . ?
C34 C37 1.434(6) . ?
C35 H35 0.9300 . ?
C35 C36 1.3900 . ?
C36 H36 0.9300 . ?
C17 C16 1.3900 . ?
C17 C18 1.3900 . ?
C16 H16 0.9300 . ?
C16 C15 1.3900 . ?
C15 H15 0.9300 . ?
C15 C14 1.3900 . ?
C14 C19 1.3900 . ?
C19 H19 0.9300 . ?
C19 C18 1.3900 . ?
C18 H18 0.9300 . ?

loop_
_geom_torsion_atom_site_label_1
_geom_torsion_atom_site_label_2
_geom_torsion_atom_site_label_3
_geom_torsion_atom_site_label_4
_geom_torsion
_geom_torsion_site_symmetry_1
_geom_torsion_site_symmetry_2
_geom_torsion_site_symmetry_3
_geom_torsion_site_symmetry_4
_geom_torsion_publ_flag
Zn1 O2 C1 O1 11.7(7) 6_554 . . . ?
Zn1 O2 C1 C2 -176.4(3) 6_554 . . . ?
Zn1 O4 C27 O3 17.2(6) . . . . ?
Zn1 O4 C27 C25 -173.4(4) . . . . ?
Zn1 O7 C37 O8 0.5(12) 1_455 . . . ?
Zn1 O7 C37 C34 -156.9(5) 1_455 . . . ?
Zn1 N1 C30 C29 174.2(3) 6_554 . . . ?
Zn2 O1 C1 O2 13.5(7) . . . . ?
Zn2 O1 C1 C2 -159.0(3) . . . . ?
Zn2 O6 C20 C17 177.8(6) 6_654 . . . ?
Zn2 O6 C20 O5 0.2(8) 6_654 . . . ?
Zn2 O8 C37 O7 22.5(9) 5_455 . . . ?
Zn2 O8 C37 C34 -176.4(4) 5_455 . . . ?
Zn2 N2 N1 Zn1 14.2(3) . . . 6_554 ?
Zn2 N2 N1 C30 -173.1(3) . . . . ?
O1 Zn2 N2 C28 130.9(3) . . . . ?
O1 Zn2 N2 N1 -58.2(2) . . . . ?
O1 C1 C2 C7 176.4(3) . . . . ?
O1 C1 C2 C3 -12.9(5) . . . . ?
O2 C1 C2 C7 3.5(6) . . . . ?
O2 C1 C2 C3 174.2(4) . . . . ?
O6 Zn2 N2 C28 -32.0(4) 5_565 . . . ?
O6 Zn2 N2 N1 138.9(3) 5_565 . . . ?
O6 C20 C17 C16 160.9(8) . . . . ?
O6 C20 C17 C18 -14.9(13) . . . . ?
O6 C20 O5 Zn2 -0.2(9) . . . 6_654 ?
O8 Zn2 N2 C28 -125.2(3) 6_664 . . . ?
O8 Zn2 N2 N1 45.7(2) 6_664 . . . ?
C29 C28 N2 Zn2 171.0(3) . . . . ?
C29 C28 N2 N1 -0.6 . . . . ?
C29 C31 C32 C33 -175.2(4) . . . . ?
C29 C31 C36 C35 175.5(4) . . . . ?
C28 C29 C30 N1 -0.9 . . . . ?
C28 C29 C31 C32 171.5(3) . . . . ?
C28 C29 C31 C36 -3.9(4) . . . . ?
C28 N2 N1 Zn1 -172.7(3) . . . 6_554 ?
C28 N2 N1 C30 0.0 . . . . ?
N2 N1 C30 C29 0.5 . . . . ?
C30 C29 C28 N2 0.9 . . . . ?
C30 C29 C31 C32 -25.8(5) . . . . ?
C30 C29 C31 C36 158.8(3) . . . . ?
C1 C2 C7 C6 170.7(4) . . . . ?
C1 C2 C3 C4 -170.6(4) . . . . ?
C2 C7 C6 C5 0.0 . . . . ?
C7 C2 C3 C4 0.0 . . . . ?
C7 C6 C5 C4 0.0 . . . . ?
C7 C6 C5 C8 162.2(3) . . . . ?
C6 C5 C4 C3 0.0 . . . . ?
C6 C5 C8 C13 46.8(3) . . . . ?
C6 C5 C8 C9 -139.6(3) . . . . ?
C5 C4 C3 C2 0.0 . . . . ?
C5 C8 C9 C10 -173.0(4) . . . . ?
C4 C5 C8 C13 -150.55(19) . . . . ?
C4 C5 C8 C9 23.0(4) . . . . ?
C3 C2 C7 C6 0.0 . . . . ?
C10 C11 C12 C13 0.0 . . . . ?
C10 C11 C12 C14 177.2(3) . . . . ?
C10 C21 C22 C26 167.3(3) . . . . ?
C10 C21 C23 C24 -169.1(3) . . . . ?
C11 C10 C9 C8 0.0 . . . . ?
C11 C10 C21 C22 -21.3(4) . . . . ?
C11 C10 C21 C23 146.84(19) . . . . ?
C11 C12 C13 C8 0.0 . . . . ?
C11 C12 C14 C15 23.3(4) . . . . ?
C11 C12 C14 C19 -157.7(2) . . . . ?
C12 C13 C8 C5 174.2(3) . . . . ?
C12 C13 C8 C9 0.0 . . . . ?
C12 C14 C19 C18 -179.1(4) . . . . ?
C13 C12 C14 C15 -159.8(3) . . . . ?
C13 C12 C14 C19 19.2(4) . . . . ?
C13 C8 C9 C10 0.0 . . . . ?
C8 C5 C4 C3 -162.6(3) . . . . ?
C9 C10 C11 C12 0.0 . . . . ?
C9 C10 C21 C22 150.1(2) . . . . ?
C9 C10 C21 C23 -41.8(3) . . . . ?
C20 Zn2 N2 C28 3.7(4) 5_565 . . . ?
C20 Zn2 N2 N1 174.6(2) 5_565 . . . ?
C20 C17 C16 C15 -176.7(5) . . . . ?
C20 C17 C18 C19 175.2(7) . . . . ?
C21 C10 C11 C12 171.4(3) . . . . ?
C21 C10 C9 C8 -171.3(3) . . . . ?
C21 C22 C26 C25 0.0 . . . . ?
C22 C21 C23 C24 0.0 . . . . ?
C22 C26 C25 C24 0.0 . . . . ?
C22 C26 C25 C27 175.7(4) . . . . ?
C26 C25 C24 C23 0.0 . . . . ?
C26 C25 C27 O3 175.3(5) . . . . ?
C26 C25 C27 O4 10.3(8) . . . . ?
C25 C24 C23 C21 0.0 . . . . ?
C24 C25 C27 O3 -9.0(8) . . . . ?
C24 C25 C27 O4 -174.0(5) . . . . ?
C23 C21 C22 C26 0.0 . . . . ?
C27 C25 C24 C23 -175.7(4) . . . . ?
C31 C29 C28 N2 167.0(4) . . . . ?
C31 C29 C30 N1 -165.3(4) . . . . ?
C31 C32 C33 C34 0.0 . . . . ?
C32 C31 C36 C35 0.0 . . . . ?
C32 C33 C34 C35 0.0 . . . . ?
C32 C33 C34 C37 -168.3(5) . . . . ?
C33 C34 C35 C36 0.0 . . . . ?
C33 C34 C37 O7 -34.6(10) . . . . ?
C33 C34 C37 O8 170.8(5) . . . . ?
C34 C35 C36 C31 0.0 . . . . ?
C35 C34 C37 O7 158.1(6) . . . . ?
C35 C34 C37 O8 3.5(9) . . . . ?
C36 C31 C32 C33 0.0 . . . . ?
C37 C34 C35 C36 166.4(6) . . . . ?
C17 C20 O5 Zn2 -177.0(10) . . . 6_654 ?
C17 C16 C15 C14 0.0 . . . . ?
C16 C17 C18 C19 0.0 . . . . ?
C16 C15 C14 C12 178.9(5) . . . . ?
C16 C15 C14 C19 0.0 . . . . ?
C15 C14 C19 C18 0.0 . . . . ?
C14 C12 C13 C8 -176.7(4) . . . . ?
C14 C19 C18 C17 0.0 . . . . ?
C18 C17 C16 C15 0.0 . . . . ?
O5 Zn2 N2 C28 29.9(3) 5_565 . . . ?
O5 Zn2 N2 N1 -159.2(2) 5_565 . . . ?
O5 C20 C17 C16 -22.6(13) . . . . ?
O5 C20 C17 C18 161.6(9) . . . . ?

loop_
_twin_individual_id
_twin_individual_mass_fraction_refined
1 0.59(2)
2 0.41(2)

loop_
_smtbx_masks_void_nr
_smtbx_masks_void_average_x
_smtbx_masks_void_average_y
_smtbx_masks_void_average_z
_smtbx_masks_void_volume
_smtbx_masks_void_count_electrons
_smtbx_masks_void_content
1 -0.346 -0.881 -0.274 20687.6 2171.1 '39 C5H11NO'
